data_7215791
loop_
_publ_author_name
'Nandi, Goutam'
'Thakuria, Ranjit'
'Titi, Hatem M.'
'Patra, Ranjan'
'Goldberg, Israel'

_publ_section_title
;
 Synthesis, structure, topology and magnetic properties of new
 coordination polymers based on 5(--Br/--COOH)-substituted nicotinic acid
;
_journal_issue 24
_journal_name_full CrystEngComm
_journal_page_first 5244
_journal_paper_doi 10.1039/c4ce00300d
_journal_volume 16
_journal_year 2014
_chemical_formula_moiety 'C31 H30 Mn3 N6 O15'
_chemical_formula_sum 'C31 H30 Mn3 N6 O15'
_chemical_formula_weight 891.43
_chemical_name_systematic
; 
 ? 
;
_space_group_IT_number 14
_symmetry_cell_setting monoclinic
_symmetry_space_group_name_Hall '-P 2yn'
_symmetry_space_group_name_H-M 'P 1 21/n 1'
_atom_sites_solution_hydrogens geom
_atom_sites_solution_primary direct
_atom_sites_solution_secondary difmap
_audit_creation_method SHELXL-97
_cell_angle_alpha 90.00
_cell_angle_beta 99.887(2)
_cell_angle_gamma 90.00
_cell_formula_units_Z 4
_cell_length_a 13.2579(5)
_cell_length_b 11.4380(3)
_cell_length_c 28.7450(10)
_cell_measurement_reflns_used 6555
_cell_measurement_temperature 110(2)
_cell_measurement_theta_max 25.73
_cell_measurement_theta_min 1.83
_cell_volume 4294.3(2)
_computing_cell_refinement 'Saint, Bruker-AXS'
_computing_data_collection 'Apex2, Bruker-AXS'
_computing_data_reduction 'Saint, Bruker-AXS'
_computing_structure_refinement 'SHELXL-97 (Sheldrick, 2008)'
_computing_structure_solution 'SHELXTL-2012 (Sheldrick, 2008)'
_diffrn_ambient_temperature 110(2)
_diffrn_detector_area_resol_mean 1.75
_diffrn_measured_fraction_theta_full 0.989
_diffrn_measured_fraction_theta_max 0.989
_diffrn_measurement_device_type 'ApexDuo, Bruker-AXS'
_diffrn_measurement_method '1.0 deg. \f and \w scans'
_diffrn_radiation_monochromator graphite
_diffrn_radiation_source 'fine-focus sealed tube'
_diffrn_radiation_type MoK\a
_diffrn_radiation_wavelength 0.71073
_diffrn_reflns_av_R_equivalents 0.0402
_diffrn_reflns_av_sigmaI/netI 0.0476
_diffrn_reflns_limit_h_max 16
_diffrn_reflns_limit_h_min -16
_diffrn_reflns_limit_k_max 13
_diffrn_reflns_limit_k_min -13
_diffrn_reflns_limit_l_max 34
_diffrn_reflns_limit_l_min -28
_diffrn_reflns_number 29739
_diffrn_reflns_theta_full 25.73
_diffrn_reflns_theta_max 25.73
_diffrn_reflns_theta_min 1.83
_diffrn_standards_number 0
_exptl_absorpt_coefficient_mu 0.935
_exptl_absorpt_correction_T_max 0.8724
_exptl_absorpt_correction_T_min 0.7061
_exptl_absorpt_correction_type multi-scan
_exptl_absorpt_process_details 'Sadabs, Bruker-AXS'
_exptl_crystal_colour colorless
_exptl_crystal_density_diffrn 1.379
_exptl_crystal_density_method 'not measured'
_exptl_crystal_description prism
_exptl_crystal_F_000 1812
_exptl_crystal_size_max 0.40
_exptl_crystal_size_mid 0.20
_exptl_crystal_size_min 0.15
_platon_squeeze_details
;
 The residual density accounts for the disordered DMA crystallization solvent.
;
_refine_diff_density_max 1.707
_refine_diff_density_min -0.942
_refine_diff_density_rms 0.127
_refine_ls_extinction_method none
_refine_ls_goodness_of_fit_ref 1.043
_refine_ls_hydrogen_treatment constr
_refine_ls_matrix_type full
_refine_ls_number_parameters 491
_refine_ls_number_reflns 8108
_refine_ls_number_restraints 127
_refine_ls_restrained_S_all 1.036
_refine_ls_R_factor_all 0.0810
_refine_ls_R_factor_gt 0.0668
_refine_ls_shift/su_max 0.040
_refine_ls_shift/su_mean 0.002
_refine_ls_structure_factor_coef Fsqd
_refine_ls_weighting_details 'calc w=1/[\s^2^(Fo^2^)+(0.0806P)^2^+4.1436P] where P=(Fo^2^+2Fc^2^)/3'
_refine_ls_weighting_scheme calc
_refine_ls_wR_factor_gt 0.1727
_refine_ls_wR_factor_ref 0.1797
_reflns_number_gt 6555
_reflns_number_total 8108
_reflns_threshold_expression >2sigma(I)
_cod_data_source_file c4ce00300d1.cif
_cod_data_source_block gt20sq
_cod_depositor_comments 'Adding full bibliography for 7215786--7215794.cif.'
_cod_original_sg_symbol_H-M 'P 21/n'
_cod_database_code 7215791

loop_
_symmetry_equiv_pos_as_xyz
'x, y, z'
'-x+1/2, y+1/2, -z+1/2'
'-x, -y, -z'
'x-1/2, -y-1/2, z-1/2'

loop_
_atom_site_label
_atom_site_type_symbol
_atom_site_fract_x
_atom_site_fract_y
_atom_site_fract_z
_atom_site_U_iso_or_equiv
_atom_site_adp_type
_atom_site_occupancy
_atom_site_symmetry_multiplicity
_atom_site_calc_flag
_atom_site_refinement_flags
_atom_site_disorder_assembly
_atom_site_disorder_group
Mn1 Mn 0.95899(5) 0.54889(6) 0.66863(2) 0.01236(18) Uani 1 1 d U . .
Mn2 Mn 1.14660(6) 0.82855(6) 0.63550(2) 0.01424(18) Uani 1 1 d U . .
Mn3 Mn 0.71472(6) 0.79780(6) 0.85688(2) 0.01517(19) Uani 1 1 d U . .
O4 O 0.9854(2) 0.8642(3) 0.62988(11) 0.0161(7) Uani 1 1 d U . .
O5 O 1.5596(3) 0.7513(3) 0.86279(12) 0.0187(7) Uani 1 1 d U . .
O6 O 1.1737(3) 0.5199(3) 0.38561(11) 0.0155(7) Uani 1 1 d U . .
O7 O 1.0507(3) 0.5241(3) 0.61572(12) 0.0212(7) Uani 1 1 d U . .
O8 O 0.8977(3) 0.7204(3) 0.65734(12) 0.0180(7) Uani 1 1 d U . .
O9 O 0.6454(3) 1.0358(3) 0.78101(12) 0.0204(8) Uani 1 1 d U . .
O10 O 1.2303(3) 0.6660(3) 0.43285(11) 0.0200(7) Uani 1 1 d U . .
O11 O 1.4840(3) 0.8763(3) 0.80785(12) 0.0218(8) Uani 1 1 d U . .
O12 O 1.0806(3) 0.6001(3) 0.72428(12) 0.0238(8) Uani 1 1 d U . .
O13 O 1.1634(3) 0.7589(3) 0.70468(12) 0.0275(9) Uani 1 1 d U . .
O14 O 1.1414(3) 0.6743(3) 0.59432(12) 0.0250(8) Uani 1 1 d U . .
O15 O 0.7101(3) 0.8544(3) 0.78721(13) 0.0330(10) Uani 1 1 d U . .
N16 N 0.7834(3) 1.1095(3) 0.66748(13) 0.0155(8) Uani 1 1 d U . .
N17 N 1.3255(3) 0.5112(3) 0.82730(14) 0.0168(8) Uani 1 1 d U . .
N18 N 1.1082(4) 0.3271(3) 0.50191(15) 0.0253(10) Uani 1 1 d U . .
C19 C 0.8511(4) 0.9146(4) 0.67017(15) 0.0128(9) Uani 1 1 d U . .
C20 C 1.3983(4) 0.7011(4) 0.81803(17) 0.0167(10) Uani 1 1 d U . .
C21 C 1.2418(4) 0.6450(4) 0.76880(17) 0.0175(10) Uani 1 1 d U . .
C22 C 1.1194(4) 0.5079(4) 0.54542(16) 0.0158(9) Uani 1 1 d U . .
C23 C 1.3188(4) 0.7264(4) 0.78194(16) 0.0167(10) Uani 1 1 d U . .
H23 H 1.3167 0.7994 0.7661 0.020 Uiso 1 1 calc R . .
C24 C 0.9180(4) 0.8258(4) 0.65066(15) 0.0129(9) Uani 1 1 d U . .
C25 C 0.8415(4) 1.0264(4) 0.65212(16) 0.0147(9) Uani 1 1 d U . .
H25 H 0.8780 1.0459 0.6275 0.018 Uiso 1 1 calc R . .
C26 C 1.1528(4) 0.5654(4) 0.50853(16) 0.0155(9) Uani 1 1 d U . .
H26 H 1.1702 0.6460 0.5112 0.019 Uiso 1 1 calc R . .
C27 C 1.1022(4) 0.5750(4) 0.58903(16) 0.0145(9) Uani 1 1 d U . .
C28 C 1.3980(4) 0.5926(4) 0.84056(16) 0.0152(9) Uani 1 1 d U . .
H28 H 1.4513 0.5757 0.8663 0.018 Uiso 1 1 calc R . .
C29 C 1.1901(4) 0.5666(4) 0.42629(16) 0.0144(9) Uani 1 1 d U . .
C30 C 0.7460(4) 0.9736(4) 0.72558(16) 0.0155(9) Uani 1 1 d U . .
C31 C 1.2493(4) 0.5385(4) 0.79207(16) 0.0167(10) Uani 1 1 d U . .
H31 H 1.1976 0.4817 0.7825 0.020 Uiso 1 1 calc R . .
C32 C 1.1546(4) 0.6688(4) 0.72898(17) 0.0199(10) Uani 1 1 d U . .
C33 C 0.8016(4) 0.8870(4) 0.70744(16) 0.0161(10) Uani 1 1 d U . .
H33 H 0.8057 0.8104 0.7203 0.019 Uiso 1 1 calc R . .
C34 C 0.7371(4) 1.0828(4) 0.70405(16) 0.0160(10) Uani 1 1 d U . .
H34 H 0.6967 1.1408 0.7157 0.019 Uiso 1 1 calc R . .
C35 C 1.4870(4) 0.7832(4) 0.83109(16) 0.0155(10) Uani 1 1 d U . .
C36 C 1.1606(4) 0.5039(4) 0.46752(16) 0.0160(9) Uani 1 1 d U . .
C37 C 1.1374(4) 0.3847(4) 0.46637(17) 0.0192(10) Uani 1 1 d U . .
H37 H 1.1429 0.3423 0.4385 0.023 Uiso 1 1 calc R . .
C38 C 0.6958(4) 0.9532(4) 0.76839(17) 0.0197(10) Uani 1 1 d U . .
C39 C 1.0985(4) 0.3895(4) 0.54062(17) 0.0204(11) Uani 1 1 d U . .
H39 H 1.0760 0.3501 0.5661 0.024 Uiso 1 1 calc R . .
O40 O 0.8784(4) 0.7976(5) 0.8606(2) 0.0622(15) Uani 1 1 d U . .
C41 C 0.9680(6) 0.8001(7) 0.8780(3) 0.0551(18) Uani 1 1 d U . .
C42 C 0.9934(8) 0.7963(12) 0.9314(4) 0.103(4) Uani 1 1 d U . .
H42A H 0.9299 0.7908 0.9444 0.154 Uiso 1 1 calc R . .
H42B H 1.0303 0.8676 0.9430 0.154 Uiso 1 1 calc R . .
H42C H 1.0364 0.7280 0.9413 0.154 Uiso 1 1 calc R . .
N43 N 1.0426(5) 0.8115(6) 0.8521(3) 0.0601(17) Uani 1 1 d U . .
C44 C 1.0136(8) 0.8096(10) 0.8021(3) 0.085(3) Uani 1 1 d U . .
H44A H 0.9989 0.7290 0.7915 0.127 Uiso 1 1 calc R . .
H44B H 1.0696 0.8407 0.7875 0.127 Uiso 1 1 calc R . .
H44C H 0.9523 0.8577 0.7928 0.127 Uiso 1 1 calc R . .
C45 C 1.1514(6) 0.8060(10) 0.8709(4) 0.086(3) Uani 1 1 d U . .
H45A H 1.1628 0.8241 0.9048 0.129 Uiso 1 1 calc R . .
H45B H 1.1880 0.8630 0.8545 0.129 Uiso 1 1 calc R . .
H45C H 1.1770 0.7273 0.8662 0.129 Uiso 1 1 calc R . .
O46 O 1.3164(3) 0.8240(3) 0.64373(14) 0.0319(9) Uani 1 1 d U . .
C47 C 1.3972(10) 0.7916(10) 0.6671(4) 0.093(3) Uiso 1 1 d U A 1
N48A N 1.4306(8) 0.6980(9) 0.6854(3) 0.033(2) Uiso 0.50 1 d PU B 2
C49A C 1.3655(7) 0.6073(8) 0.6679(3) 0.0161(19) Uiso 0.50 1 d PU B 2
H49A H 1.3043 0.6393 0.6480 0.024 Uiso 0.50 1 calc PR B 2
H49B H 1.3455 0.5639 0.6943 0.024 Uiso 0.50 1 calc PR B 2
H49C H 1.4007 0.5547 0.6491 0.024 Uiso 0.50 1 calc PR B 2
C50A C 1.5266(13) 0.6613(15) 0.7161(6) 0.047(4) Uiso 0.50 1 d PU B 2
H50A H 1.5119 0.5981 0.7370 0.071 Uiso 0.50 1 calc PR B 2
H50B H 1.5561 0.7279 0.7352 0.071 Uiso 0.50 1 calc PR B 2
H50C H 1.5754 0.6337 0.6966 0.071 Uiso 0.50 1 calc PR B 2
N48B N 1.4783(19) 0.801(2) 0.6829(8) 0.117(7) Uiso 0.50 1 d PU C 3
C49B C 1.4845(7) 0.9070(8) 0.6839(3) 0.0137(18) Uiso 0.50 1 d PU C 3
H49D H 1.4863 0.9345 0.7164 0.021 Uiso 0.50 1 calc PR C 3
H49E H 1.4250 0.9407 0.6633 0.021 Uiso 0.50 1 calc PR C 3
H49F H 1.5473 0.9314 0.6729 0.021 Uiso 0.50 1 calc PR C 3
C50B C 1.5469(14) 0.7032(17) 0.7100(7) 0.058(5) Uiso 0.50 1 d PU C 3
H50D H 1.6048 0.7391 0.7309 0.087 Uiso 0.50 1 calc PR C 3
H50E H 1.5726 0.6521 0.6872 0.087 Uiso 0.50 1 calc PR C 3
H50F H 1.5063 0.6570 0.7288 0.087 Uiso 0.50 1 calc PR C 3
O51 O 1.1361(3) 0.9243(3) 0.57027(13) 0.0336(9) Uani 1 1 d U . .
C52 C 1.1651(9) 0.9619(10) 0.5403(4) 0.092(3) Uiso 1 1 d U A 1
N53A N 1.1535(9) 0.9690(10) 0.4974(4) 0.038(2) Uiso 0.50 1 d PU D 2
C54A C 1.0804(7) 0.8863(8) 0.4784(3) 0.0138(18) Uiso 0.50 1 d PU D 2
H54A H 1.0282 0.9240 0.4549 0.021 Uiso 0.50 1 calc PR D 2
H54B H 1.0482 0.8531 0.5036 0.021 Uiso 0.50 1 calc PR D 2
H54C H 1.1137 0.8239 0.4632 0.021 Uiso 0.50 1 calc PR D 2
C55A C 1.1909(11) 1.0570(12) 0.4659(5) 0.037(3) Uiso 0.50 1 d PU D 2
H55A H 1.1996 1.0194 0.4363 0.055 Uiso 0.50 1 calc PR D 2
H55B H 1.2567 1.0887 0.4816 0.055 Uiso 0.50 1 calc PR D 2
H55C H 1.1409 1.1205 0.4593 0.055 Uiso 0.50 1 calc PR D 2
N53B N 1.2016(14) 1.0129(16) 0.5102(6) 0.082(5) Uiso 0.50 1 d PU E 3
C54B C 1.2629(10) 1.0692(12) 0.5633(5) 0.042(3) Uiso 0.50 1 d PU E 3
H54D H 1.2661 1.1546 0.5611 0.063 Uiso 0.50 1 calc PR E 3
H54E H 1.3325 1.0375 0.5706 0.063 Uiso 0.50 1 calc PR E 3
H54F H 1.2249 1.0475 0.5884 0.063 Uiso 0.50 1 calc PR E 3
C55B C 1.2348(17) 1.012(2) 0.4655(8) 0.080(6) Uiso 0.50 1 d PU E 3
H55D H 1.2452 1.0920 0.4556 0.120 Uiso 0.50 1 calc PR E 3
H55E H 1.1826 0.9738 0.4421 0.120 Uiso 0.50 1 calc PR E 3
H55F H 1.2992 0.9682 0.4682 0.120 Uiso 0.50 1 calc PR E 3

loop_
_atom_site_aniso_label
_atom_site_aniso_U_11
_atom_site_aniso_U_22
_atom_site_aniso_U_33
_atom_site_aniso_U_23
_atom_site_aniso_U_13
_atom_site_aniso_U_12
Mn1 0.0203(4) 0.0069(3) 0.0113(3) -0.0005(2) 0.0068(3) 0.0010(3)
Mn2 0.0202(4) 0.0077(3) 0.0156(4) -0.0018(3) 0.0054(3) 0.0006(3)
Mn3 0.0249(4) 0.0071(3) 0.0161(4) -0.0023(3) 0.0109(3) -0.0020(3)
O4 0.0207(17) 0.0111(15) 0.0186(17) 0.0007(13) 0.0094(14) 0.0018(13)
O5 0.0223(19) 0.0116(15) 0.0226(18) 0.0008(13) 0.0052(15) -0.0001(13)
O6 0.0263(19) 0.0105(15) 0.0112(15) -0.0003(12) 0.0078(14) 0.0011(13)
O7 0.031(2) 0.0198(17) 0.0162(17) -0.0041(14) 0.0133(15) -0.0015(14)
O8 0.0234(19) 0.0061(14) 0.0263(18) -0.0006(13) 0.0094(15) 0.0016(12)
O9 0.034(2) 0.0115(16) 0.0208(18) 0.0022(13) 0.0190(15) 0.0029(14)
O10 0.032(2) 0.0129(16) 0.0157(17) 0.0019(13) 0.0066(15) -0.0043(14)
O11 0.037(2) 0.0110(16) 0.0177(17) 0.0004(13) 0.0054(15) -0.0071(14)
O12 0.030(2) 0.0197(18) 0.0195(18) -0.0005(14) -0.0015(15) -0.0038(15)
O13 0.049(2) 0.0144(17) 0.0164(17) 0.0049(14) -0.0038(16) -0.0040(16)
O14 0.037(2) 0.0192(17) 0.0218(18) -0.0081(14) 0.0133(16) -0.0029(15)
O15 0.063(3) 0.0163(18) 0.028(2) 0.0076(15) 0.034(2) 0.0088(17)
N16 0.025(2) 0.0101(18) 0.0137(19) 0.0009(15) 0.0092(17) 0.0024(15)
N17 0.025(2) 0.0079(18) 0.017(2) -0.0003(15) 0.0040(17) -0.0017(15)
N18 0.049(3) 0.0125(19) 0.017(2) -0.0022(16) 0.014(2) -0.0021(19)
C19 0.021(2) 0.0056(19) 0.012(2) -0.0028(16) 0.0050(18) 0.0018(17)
C20 0.025(3) 0.009(2) 0.018(2) 0.0005(18) 0.0089(19) -0.0030(18)
C21 0.027(3) 0.010(2) 0.016(2) -0.0009(17) 0.0047(19) -0.0001(18)
C22 0.020(2) 0.016(2) 0.012(2) -0.0012(17) 0.0045(19) 0.0035(18)
C23 0.031(3) 0.0041(19) 0.016(2) 0.0025(17) 0.0083(19) -0.0017(18)
C24 0.019(2) 0.0079(19) 0.012(2) -0.0011(17) 0.0021(18) 0.0028(17)
C25 0.021(3) 0.012(2) 0.012(2) -0.0003(17) 0.0067(19) -0.0011(18)
C26 0.020(3) 0.011(2) 0.015(2) -0.0013(17) 0.0039(19) 0.0024(18)
C27 0.020(2) 0.013(2) 0.012(2) 0.0008(17) 0.0049(18) 0.0021(18)
C28 0.018(2) 0.010(2) 0.017(2) 0.0018(17) 0.0014(19) -0.0008(17)
C29 0.018(2) 0.009(2) 0.016(2) 0.0009(17) 0.0042(19) 0.0029(17)
C30 0.023(3) 0.010(2) 0.016(2) 0.0026(17) 0.0111(19) 0.0006(18)
C31 0.026(3) 0.008(2) 0.016(2) 0.0015(17) 0.0043(19) -0.0025(18)
C32 0.033(3) 0.009(2) 0.018(2) 0.0002(18) 0.006(2) 0.0005(19)
C33 0.025(3) 0.009(2) 0.017(2) 0.0009(17) 0.0087(19) 0.0006(18)
C34 0.020(3) 0.013(2) 0.016(2) 0.0009(18) 0.0076(19) 0.0050(18)
C35 0.026(3) 0.008(2) 0.015(2) -0.0040(17) 0.010(2) -0.0016(18)
C36 0.022(3) 0.013(2) 0.014(2) 0.0013(17) 0.0049(19) 0.0019(18)
C37 0.033(3) 0.013(2) 0.013(2) -0.0056(18) 0.010(2) -0.001(2)
C38 0.035(3) 0.013(2) 0.013(2) 0.0015(18) 0.012(2) 0.000(2)
C39 0.035(3) 0.013(2) 0.014(2) 0.0028(18) 0.007(2) -0.001(2)
O40 0.025(2) 0.075(4) 0.091(4) -0.041(3) 0.023(2) -0.018(2)
C41 0.045(4) 0.049(4) 0.077(5) -0.004(4) 0.026(4) -0.003(3)
C42 0.074(7) 0.168(12) 0.074(5) 0.039(7) 0.035(5) 0.023(7)
N43 0.044(3) 0.066(4) 0.078(4) -0.006(4) 0.030(3) 0.000(3)
C44 0.068(6) 0.127(9) 0.065(5) -0.030(6) 0.028(4) 0.012(6)
C45 0.040(4) 0.113(8) 0.111(7) 0.050(7) 0.030(4) 0.021(5)
O46 0.0192(19) 0.037(2) 0.038(2) -0.0126(18) 0.0009(17) 0.0031(16)
O51 0.052(3) 0.032(2) 0.0240(19) 0.0143(17) 0.0257(19) 0.0067(19)

loop_
_atom_type_symbol
_atom_type_description
_atom_type_scat_dispersion_real
_atom_type_scat_dispersion_imag
_atom_type_scat_source
C C 0.0033 0.0016 'International Tables Vol C Tables 4.2.6.8 and 6.1.1.4'
N N 0.0061 0.0033 'International Tables Vol C Tables 4.2.6.8 and 6.1.1.4'
O O 0.0106 0.0060 'International Tables Vol C Tables 4.2.6.8 and 6.1.1.4'
Mn Mn 0.3368 0.7283 'International Tables Vol C Tables 4.2.6.8 and 6.1.1.4'
H H 0.0000 0.0000 'International Tables Vol C Tables 4.2.6.8 and 6.1.1.4'

loop_
_geom_angle_atom_site_label_1
_geom_angle_atom_site_label_2
_geom_angle_atom_site_label_3
_geom_angle
_geom_angle_site_symmetry_1
_geom_angle_site_symmetry_3
O7 Mn1 O8 105.35(13) . .
O7 Mn1 O12 96.94(14) . .
O8 Mn1 O12 94.61(13) . .
O7 Mn1 O9 167.62(13) . 2_646
O8 Mn1 O9 83.96(13) . 2_646
O12 Mn1 O9 90.30(14) . 2_646
O7 Mn1 O11 83.72(13) . 2_746
O8 Mn1 O11 170.35(13) . 2_746
O12 Mn1 O11 80.80(13) . 2_746
O9 Mn1 O11 87.56(13) 2_646 2_746
O7 Mn1 O6 86.20(13) . 3_766
O8 Mn1 O6 89.07(12) . 3_766
O12 Mn1 O6 174.33(12) . 3_766
O9 Mn1 O6 85.80(13) 2_646 3_766
O11 Mn1 O6 94.91(12) 2_746 3_766
O13 Mn2 O14 101.50(14) . .
O13 Mn2 O4 94.87(14) . .
O14 Mn2 O4 100.31(14) . .
O13 Mn2 O51 171.33(15) . .
O14 Mn2 O51 86.92(15) . .
O4 Mn2 O51 85.60(14) . .
O13 Mn2 O46 87.13(16) . .
O14 Mn2 O46 88.59(14) . .
O4 Mn2 O46 170.27(14) . .
O51 Mn2 O46 91.00(16) . .
O13 Mn2 N17 85.65(14) . 2_756
O14 Mn2 N17 169.43(14) . 2_756
O4 Mn2 N17 86.69(13) . 2_756
O51 Mn2 N17 85.73(15) . 2_756
O46 Mn2 N17 83.96(14) . 2_756
O15 Mn3 O40 84.9(2) . .
O15 Mn3 O5 106.22(16) . 1_455
O40 Mn3 O5 163.92(19) . 1_455
O15 Mn3 O10 150.94(14) . 4_576
O40 Mn3 O10 91.66(18) . 4_576
O5 Mn3 O10 84.04(13) 1_455 4_576
O15 Mn3 N16 89.90(14) . 2_646
O40 Mn3 N16 87.12(17) . 2_646
O5 Mn3 N16 81.47(13) 1_455 2_646
O10 Mn3 N16 118.81(13) 4_576 2_646
O15 Mn3 O6 95.25(12) . 4_576
O40 Mn3 O6 106.04(16) . 4_576
O5 Mn3 O6 84.81(12) 1_455 4_576
O10 Mn3 O6 57.97(11) 4_576 4_576
N16 Mn3 O6 166.21(13) 2_646 4_576
O15 Mn3 C29 124.33(14) . 4_576
O40 Mn3 C29 102.77(17) . 4_576
O5 Mn3 C29 80.76(14) 1_455 4_576
O10 Mn3 C29 28.95(13) 4_576 4_576
N16 Mn3 C29 144.71(14) 2_646 4_576
O6 Mn3 C29 29.28(13) 4_576 4_576
C24 O4 Mn2 133.3(3) . .
C35 O5 Mn3 119.4(3) . 1_655
C29 O6 Mn1 139.9(3) . 3_766
C29 O6 Mn3 86.4(3) . 4_675
Mn1 O6 Mn3 105.34(12) 3_766 4_675
C27 O7 Mn1 144.6(3) . .
C24 O8 Mn1 145.2(3) . .
C38 O9 Mn1 132.9(3) . 2_656
C29 O10 Mn3 93.2(3) . 4_675
C35 O11 Mn1 128.8(3) . 2_756
C32 O12 Mn1 136.8(3) . .
C32 O13 Mn2 145.3(3) . .
C27 O14 Mn2 143.0(3) . .
C38 O15 Mn3 131.9(3) . .
C34 N16 C25 117.5(4) . .
C34 N16 Mn3 119.3(3) . 2_656
C25 N16 Mn3 122.2(3) . 2_656
C31 N17 C28 117.6(4) . .
C31 N17 Mn2 126.2(3) . 2_746
C28 N17 Mn2 116.0(3) . 2_746
C37 N18 C39 117.0(4) . .
C25 C19 C33 118.5(4) . .
C25 C19 C24 120.3(4) . .
C33 C19 C24 121.2(4) . .
C23 C20 C28 118.2(4) . .
C23 C20 C35 121.5(4) . .
C28 C20 C35 120.2(4) . .
C23 C21 C31 118.1(4) . .
C23 C21 C32 121.3(4) . .
C31 C21 C32 120.5(4) . .
C26 C22 C39 118.2(4) . .
C26 C22 C27 120.3(4) . .
C39 C22 C27 121.4(4) . .
C20 C23 C21 119.8(4) . .
O4 C24 O8 127.3(4) . .
O4 C24 C19 117.2(4) . .
O8 C24 C19 115.6(4) . .
N16 C25 C19 123.6(4) . .
C22 C26 C36 119.3(4) . .
O14 C27 O7 127.4(4) . .
O14 C27 C22 116.2(4) . .
O7 C27 C22 116.4(4) . .
N17 C28 C20 122.7(4) . .
O10 C29 O6 121.4(4) . .
O10 C29 C36 118.5(4) . .
O6 C29 C36 120.1(4) . .
O10 C29 Mn3 57.8(2) . 4_675
O6 C29 Mn3 64.4(2) . 4_675
C36 C29 Mn3 169.4(3) . 4_675
C33 C30 C34 118.9(4) . .
C33 C30 C38 122.1(4) . .
C34 C30 C38 119.0(4) . .
N17 C31 C21 123.5(4) . .
O12 C32 O13 127.0(5) . .
O12 C32 C21 117.1(4) . .
O13 C32 C21 115.9(4) . .
C19 C33 C30 118.8(4) . .
N16 C34 C30 122.6(4) . .
O11 C35 O5 125.6(4) . .
O11 C35 C20 116.5(4) . .
O5 C35 C20 117.9(4) . .
C26 C36 C37 117.7(4) . .
C26 C36 C29 119.9(4) . .
C37 C36 C29 122.4(4) . .
N18 C37 C36 124.0(4) . .
O9 C38 O15 127.4(4) . .
O9 C38 C30 116.9(4) . .
O15 C38 C30 115.8(4) . .
N18 C39 C22 123.7(4) . .
C41 O40 Mn3 158.7(6) . .
O40 C41 N43 122.6(8) . .
O40 C41 C42 116.8(7) . .
N43 C41 C42 120.5(8) . .
C41 N43 C44 117.5(7) . .
C41 N43 C45 124.7(8) . .
C44 N43 C45 117.0(7) . .
C47 O46 Mn2 147.4(7) . .
C49A N48A C50A 115.0(10) . .
C49B N48B C50B 132(2) . .
C52 O51 Mn2 155.3(7) . .
C54A N53A C55A 119.9(10) . .
C55B N53B C54B 128.9(16) . .

loop_
_geom_bond_atom_site_label_1
_geom_bond_atom_site_label_2
_geom_bond_distance
_geom_bond_site_symmetry_2
Mn1 O7 2.123(3) .
Mn1 O8 2.126(3) .
Mn1 O12 2.148(3) .
Mn1 O9 2.173(3) 2_646
Mn1 O11 2.179(3) 2_746
Mn1 O6 2.281(3) 3_766
Mn2 O13 2.118(3) .
Mn2 O14 2.119(3) .
Mn2 O4 2.154(3) .
Mn2 O51 2.155(4) .
Mn2 O46 2.224(4) .
Mn2 N17 2.347(4) 2_756
Mn3 O15 2.095(4) .
Mn3 O40 2.155(5) .
Mn3 O5 2.159(3) 1_455
Mn3 O10 2.197(3) 4_576
Mn3 N16 2.266(4) 2_646
Mn3 O6 2.341(3) 4_576
Mn3 C29 2.592(5) 4_576
O4 C24 1.238(6) .
O5 C35 1.260(6) .
O5 Mn3 2.159(3) 1_655
O6 C29 1.270(6) .
O6 Mn1 2.281(3) 3_766
O6 Mn3 2.341(3) 4_675
O7 C27 1.254(6) .
O8 C24 1.257(5) .
O9 C38 1.247(6) .
O9 Mn1 2.173(3) 2_656
O10 C29 1.256(6) .
O10 Mn3 2.197(3) 4_675
O11 C35 1.255(6) .
O11 Mn1 2.179(3) 2_756
O12 C32 1.246(6) .
O13 C32 1.262(6) .
O14 C27 1.248(6) .
O15 C38 1.254(6) .
N16 C34 1.340(6) .
N16 C25 1.345(6) .
N16 Mn3 2.266(4) 2_656
N17 C31 1.339(6) .
N17 C28 1.345(6) .
N17 Mn2 2.347(4) 2_746
N18 C37 1.328(6) .
N18 C39 1.347(6) .
C19 C25 1.378(6) .
C19 C33 1.385(6) .
C19 C24 1.518(6) .
C20 C23 1.377(7) .
C20 C28 1.400(6) .
C20 C35 1.502(7) .
C21 C23 1.385(7) .
C21 C31 1.386(6) .
C21 C32 1.505(7) .
C22 C26 1.384(7) .
C22 C39 1.384(7) .
C22 C27 1.520(6) .
C26 C36 1.392(6) .
C29 C36 1.494(6) .
C29 Mn3 2.592(5) 4_675
C30 C33 1.389(6) .
C30 C34 1.390(6) .
C30 C38 1.514(6) .
C36 C37 1.397(6) .
O40 C41 1.207(9) .
C41 N43 1.342(10) .
C41 C42 1.514(13) .
N43 C44 1.425(11) .
N43 C45 1.452(11) .
O46 C47 1.220(13) .
N48A C49A 1.387(13) .
N48A C50A 1.481(19) .
N48B C49B 1.22(2) .
N48B C50B 1.56(3) .
O51 C52 1.089(13) .
N53A C54A 1.397(15) .
N53A C55A 1.494(17) .
N53B C55B 1.43(3) .
N53B C54B 1.73(2) .

loop_
_platon_squeeze_void_nr
_platon_squeeze_void_average_x
_platon_squeeze_void_average_y
_platon_squeeze_void_average_z
_platon_squeeze_void_volume
_platon_squeeze_void_count_electrons
_platon_squeeze_void_content
1 0.000 -0.013 0.000 338 79 ' '
2 0.500 0.043 0.500 338 79 ' '
